data_9009853
loop_
_publ_author_name
'Heyding, R. D.'
'Murray, R. M.'

_publ_section_title
;Crystal structures of Cu1.8Se, Cu3Se2, alpha- and gamma-CuSe, CuSe2, and
 CuSe2II Note: low-pressure polymorph, marcasite structure
;
_journal_name_full 'Canadian Journal of Chemistry'
_journal_page_first 841
_journal_page_last 848
_journal_paper_doi 10.1139/v76-122
_journal_volume 54
_journal_year 1976
_chemical_formula_structural CuSe2
_chemical_formula_sum 'Cu Se2'
_space_group_IT_number 58
_symmetry_space_group_name_Hall '-P 2 2n'
_symmetry_space_group_name_H-M 'P n n m'
_cell_angle_alpha 90
_cell_angle_beta 90
_cell_angle_gamma 90
_cell_length_a 5.005
_cell_length_b 6.182
_cell_length_c 3.740
_cell_formula_units_Z 2
_cell_volume 115.719
_database_code_amcsd 0012161
_exptl_crystal_density_diffrn 6.356
_cod_database_code 9009853
_amcsd_formula_title CuSe2

loop_
_space_group_symop_operation_xyz
x,y,z
1/2+x,1/2-y,1/2+z
1/2-x,1/2+y,1/2-z
1/2-x,1/2+y,1/2+z
1/2+x,1/2-y,1/2-z
x,y,-z
-x,-y,z
-x,-y,-z

loop_
_atom_site_label
_atom_site_fract_x
_atom_site_fract_y
_atom_site_fract_z
_atom_site_U_iso_or_equiv
Cu 0.00000 0.00000 0.00000 0.03926
Se 0.18400 0.38500 0.00000 0.02026

loop_
_cod_related_entry_id
_cod_related_entry_database
_cod_related_entry_code
1 AMCSD 0012161
